data_7112415
loop_
_publ_author_name
'Yang, Guang-Sheng'
'Lang, Zhong-Ling'
'Zang, Hong-Ying'
'Lan, Ya-Qian'
'He, Wen-Wen'
'Zhao, Xiao-Liang'
'Yan, Li-Kai'
'Wang, Xin-Long'
'Su, Zhong-Min'

_publ_section_title
;
 Control of interpenetration in S-containing metal-organic frameworks for
 selective separation of transition metal ions.
;
_journal_issue 11
_journal_name_full 'Chemical communications (Cambridge, England)'
_journal_page_first 1088
_journal_page_last 1090
_journal_paper_doi 10.1039/c2cc36894c
_journal_volume 49
_journal_year 2013
_chemical_formula_sum 'C65 H95 N7 O20 S6 Zn4'
_chemical_formula_weight 1748.32
_chemical_name_systematic
;
?
;
_space_group_IT_number 225
_symmetry_cell_setting cubic
_symmetry_space_group_name_Hall '-F 4 2 3'
_symmetry_space_group_name_H-M 'F m -3 m'
_atom_sites_solution_hydrogens none
_atom_sites_solution_primary direct
_atom_sites_solution_secondary difmap
_audit_creation_method SHELXL-97
_cell_angle_alpha 90.000
_cell_angle_beta 90.000
_cell_angle_gamma 90.000
_cell_formula_units_Z 8
_cell_length_a 29.171(7)
_cell_length_b 29.171(7)
_cell_length_c 29.171(7)
_cell_measurement_temperature 293(2)
_cell_measurement_theta_max 23.55
_cell_measurement_theta_min 2.83
_cell_volume 24823(10)
_computing_cell_refinement 'Bruker SMART'
_computing_data_collection 'Bruker SMART'
_computing_data_reduction 'Bruker SAINT'
_computing_molecular_graphics 'Bruker SHELXTL'
_computing_publication_material 'Bruker SHELXTL'
_computing_structure_refinement 'Bruker SHELXTL'
_computing_structure_solution 'Bruker SHELXTL'
_diffrn_ambient_temperature 293(2)
_diffrn_measured_fraction_theta_full 0.997
_diffrn_measured_fraction_theta_max 0.997
_diffrn_measurement_device_type 'CCD area detector'
_diffrn_measurement_method 'omega scans'
_diffrn_radiation_monochromator graphite
_diffrn_radiation_source 'fine-focus sealed tube'
_diffrn_radiation_type MoK\a
_diffrn_radiation_wavelength 0.71069
_diffrn_reflns_av_R_equivalents 0.1725
_diffrn_reflns_av_sigmaI/netI 0.0429
_diffrn_reflns_limit_h_max 29
_diffrn_reflns_limit_h_min -28
_diffrn_reflns_limit_k_max 29
_diffrn_reflns_limit_k_min -29
_diffrn_reflns_limit_l_max 21
_diffrn_reflns_limit_l_min -29
_diffrn_reflns_number 21877
_diffrn_reflns_theta_full 20.78
_diffrn_reflns_theta_max 20.78
_diffrn_reflns_theta_min 1.97
_exptl_absorpt_coefficient_mu 0.910
_exptl_absorpt_correction_T_max 0.800
_exptl_absorpt_correction_T_min 0.700
_exptl_absorpt_correction_type multi-scan
_exptl_absorpt_process_details '(SADABS; Bruker, 2000)'
_exptl_crystal_colour colourless
_exptl_crystal_density_diffrn 0.936
_exptl_crystal_density_meas ?
_exptl_crystal_density_method 'not measured'
_exptl_crystal_description cubic
_exptl_crystal_F_000 7280
_exptl_crystal_size_max 0.42
_exptl_crystal_size_mid 0.36
_exptl_crystal_size_min 0.30
_platon_squeeze_details ' ?'
_refine_diff_density_max 0.315
_refine_diff_density_min -0.257
_refine_diff_density_rms 0.057
_refine_ls_extinction_method none
_refine_ls_goodness_of_fit_ref 1.170
_refine_ls_hydrogen_treatment none
_refine_ls_matrix_type full
_refine_ls_number_parameters 29
_refine_ls_number_reflns 710
_refine_ls_number_restraints 0
_refine_ls_restrained_S_all 1.170
_refine_ls_R_factor_all 0.1228
_refine_ls_R_factor_gt 0.0821
_refine_ls_shift/su_max 0.000
_refine_ls_shift/su_mean 0.000
_refine_ls_structure_factor_coef Fsqd
_refine_ls_weighting_details 'calc w=1/[\s^2^(Fo^2^)+(0.1194P)^2^+95.6245P] where P=(Fo^2^+2Fc^2^)/3'
_refine_ls_weighting_scheme calc
_refine_ls_wR_factor_gt 0.2098
_refine_ls_wR_factor_ref 0.2369
_reflns_number_gt 538
_reflns_number_total 710
_reflns_threshold_expression >2sigma(I)
_cod_duplicate_entry 7108807
_cod_data_source_file c2cc36894c.txt
_cod_data_source_block ifmc-28
_cod_depositor_comments
;
The following automatic conversions were performed:

'_symmetry_cell_setting' value 'Cubic' changed to 'cubic' according
to
/usr/data/users/saulius/automatic-downloads/retrospective/RSC/lib/dictionaries/cif_core.dic
dictionary named 'cif_core.dic' version 2.4.2 from
2011-04-26.

'_exptl_absorpt_correction_type' value 'MULTI-SCAN'
changed to 'multi-scan' according to
/usr/data/users/saulius/automatic-downloads/retrospective/RSC/lib/dictionaries/cif_core.dic
dictionary named 'cif_core.dic' version 2.4.2 from 2011-04-26.

Automatic conversion script
Id: cif_fix_values 2281 2013-09-26 08:29:07Z andrius 

The following automatic conversions were performed:

'_exptl_crystal_density_meas' value 'none' was changed to '?' - the
value is perceived as not measured.

Automatic conversion script
Id: cif_fix_values 3008 2015-01-20 13:52:24Z robertas 
;
_cod_original_cell_volume 24823(7)
_cod_original_sg_symbol_H-M Fm-3m
_cod_database_code 7112415

loop_
_symmetry_equiv_pos_as_xyz
'x, y, z'
'-x, -y, z'
'x, -y, -z'
'-x, y, -z'
'z, x, y'
'y, z, x'
'-z, -x, y'
'-y, z, -x'
'z, -x, -y'
'-y, -z, x'
'-z, x, -y'
'y, -z, -x'
'-y, -x, -z'
'y, x, -z'
'y, -x, z'
'-y, x, z'
'-x, -z, -y'
'-z, -y, -x'
'x, z, -y'
'-z, y, x'
'x, -z, y'
'z, y, -x'
'-x, z, y'
'z, -y, x'
'x, y+1/2, z+1/2'
'-x, -y+1/2, z+1/2'
'x, -y+1/2, -z+1/2'
'-x, y+1/2, -z+1/2'
'z, x+1/2, y+1/2'
'y, z+1/2, x+1/2'
'-z, -x+1/2, y+1/2'
'-y, z+1/2, -x+1/2'
'z, -x+1/2, -y+1/2'
'-y, -z+1/2, x+1/2'
'-z, x+1/2, -y+1/2'
'y, -z+1/2, -x+1/2'
'-y, -x+1/2, -z+1/2'
'y, x+1/2, -z+1/2'
'y, -x+1/2, z+1/2'
'-y, x+1/2, z+1/2'
'-x, -z+1/2, -y+1/2'
'-z, -y+1/2, -x+1/2'
'x, z+1/2, -y+1/2'
'-z, y+1/2, x+1/2'
'x, -z+1/2, y+1/2'
'z, y+1/2, -x+1/2'
'-x, z+1/2, y+1/2'
'z, -y+1/2, x+1/2'
'x+1/2, y, z+1/2'
'-x+1/2, -y, z+1/2'
'x+1/2, -y, -z+1/2'
'-x+1/2, y, -z+1/2'
'z+1/2, x, y+1/2'
'y+1/2, z, x+1/2'
'-z+1/2, -x, y+1/2'
'-y+1/2, z, -x+1/2'
'z+1/2, -x, -y+1/2'
'-y+1/2, -z, x+1/2'
'-z+1/2, x, -y+1/2'
'y+1/2, -z, -x+1/2'
'-y+1/2, -x, -z+1/2'
'y+1/2, x, -z+1/2'
'y+1/2, -x, z+1/2'
'-y+1/2, x, z+1/2'
'-x+1/2, -z, -y+1/2'
'-z+1/2, -y, -x+1/2'
'x+1/2, z, -y+1/2'
'-z+1/2, y, x+1/2'
'x+1/2, -z, y+1/2'
'z+1/2, y, -x+1/2'
'-x+1/2, z, y+1/2'
'z+1/2, -y, x+1/2'
'x+1/2, y+1/2, z'
'-x+1/2, -y+1/2, z'
'x+1/2, -y+1/2, -z'
'-x+1/2, y+1/2, -z'
'z+1/2, x+1/2, y'
'y+1/2, z+1/2, x'
'-z+1/2, -x+1/2, y'
'-y+1/2, z+1/2, -x'
'z+1/2, -x+1/2, -y'
'-y+1/2, -z+1/2, x'
'-z+1/2, x+1/2, -y'
'y+1/2, -z+1/2, -x'
'-y+1/2, -x+1/2, -z'
'y+1/2, x+1/2, -z'
'y+1/2, -x+1/2, z'
'-y+1/2, x+1/2, z'
'-x+1/2, -z+1/2, -y'
'-z+1/2, -y+1/2, -x'
'x+1/2, z+1/2, -y'
'-z+1/2, y+1/2, x'
'x+1/2, -z+1/2, y'
'z+1/2, y+1/2, -x'
'-x+1/2, z+1/2, y'
'z+1/2, -y+1/2, x'
'-x, -y, -z'
'x, y, -z'
'-x, y, z'
'x, -y, z'
'-z, -x, -y'
'-y, -z, -x'
'z, x, -y'
'y, -z, x'
'-z, x, y'
'y, z, -x'
'z, -x, y'
'-y, z, x'
'y, x, z'
'-y, -x, z'
'-y, x, -z'
'y, -x, -z'
'x, z, y'
'z, y, x'
'-x, -z, y'
'z, -y, -x'
'-x, z, -y'
'-z, -y, x'
'x, -z, -y'
'-z, y, -x'
'-x, -y+1/2, -z+1/2'
'x, y+1/2, -z+1/2'
'-x, y+1/2, z+1/2'
'x, -y+1/2, z+1/2'
'-z, -x+1/2, -y+1/2'
'-y, -z+1/2, -x+1/2'
'z, x+1/2, -y+1/2'
'y, -z+1/2, x+1/2'
'-z, x+1/2, y+1/2'
'y, z+1/2, -x+1/2'
'z, -x+1/2, y+1/2'
'-y, z+1/2, x+1/2'
'y, x+1/2, z+1/2'
'-y, -x+1/2, z+1/2'
'-y, x+1/2, -z+1/2'
'y, -x+1/2, -z+1/2'
'x, z+1/2, y+1/2'
'z, y+1/2, x+1/2'
'-x, -z+1/2, y+1/2'
'z, -y+1/2, -x+1/2'
'-x, z+1/2, -y+1/2'
'-z, -y+1/2, x+1/2'
'x, -z+1/2, -y+1/2'
'-z, y+1/2, -x+1/2'
'-x+1/2, -y, -z+1/2'
'x+1/2, y, -z+1/2'
'-x+1/2, y, z+1/2'
'x+1/2, -y, z+1/2'
'-z+1/2, -x, -y+1/2'
'-y+1/2, -z, -x+1/2'
'z+1/2, x, -y+1/2'
'y+1/2, -z, x+1/2'
'-z+1/2, x, y+1/2'
'y+1/2, z, -x+1/2'
'z+1/2, -x, y+1/2'
'-y+1/2, z, x+1/2'
'y+1/2, x, z+1/2'
'-y+1/2, -x, z+1/2'
'-y+1/2, x, -z+1/2'
'y+1/2, -x, -z+1/2'
'x+1/2, z, y+1/2'
'z+1/2, y, x+1/2'
'-x+1/2, -z, y+1/2'
'z+1/2, -y, -x+1/2'
'-x+1/2, z, -y+1/2'
'-z+1/2, -y, x+1/2'
'x+1/2, -z, -y+1/2'
'-z+1/2, y, -x+1/2'
'-x+1/2, -y+1/2, -z'
'x+1/2, y+1/2, -z'
'-x+1/2, y+1/2, z'
'x+1/2, -y+1/2, z'
'-z+1/2, -x+1/2, -y'
'-y+1/2, -z+1/2, -x'
'z+1/2, x+1/2, -y'
'y+1/2, -z+1/2, x'
'-z+1/2, x+1/2, y'
'y+1/2, z+1/2, -x'
'z+1/2, -x+1/2, y'
'-y+1/2, z+1/2, x'
'y+1/2, x+1/2, z'
'-y+1/2, -x+1/2, z'
'-y+1/2, x+1/2, -z'
'y+1/2, -x+1/2, -z'
'x+1/2, z+1/2, y'
'z+1/2, y+1/2, x'
'-x+1/2, -z+1/2, y'
'z+1/2, -y+1/2, -x'
'-x+1/2, z+1/2, -y'
'-z+1/2, -y+1/2, x'
'x+1/2, -z+1/2, -y'
'-z+1/2, y+1/2, -x'

loop_
_atom_site_label
_atom_site_type_symbol
_atom_site_fract_x
_atom_site_fract_y
_atom_site_fract_z
_atom_site_U_iso_or_equiv
_atom_site_adp_type
_atom_site_occupancy
_atom_site_symmetry_multiplicity
_atom_site_calc_flag
_atom_site_refinement_flags
Zn1 Zn 0.28843(4) 0.21157(4) 0.21157(4) 0.0625(10) Uani 1 6 d S
O1 O 0.2500 0.2500 0.2500 0.046(5) Uani 1 24 d S
C3 C 0.5000 0.2345(4) 0.2345(4) 0.122(7) Uani 1 4 d S
O2 O 0.3525(2) 0.2235(2) 0.2235(2) 0.113(3) Uani 1 2 d S
S1 S 0.4474(2) 0.2119(2) 0.2119(2) 0.227(5) Uani 0.50 2 d SP
C4 C 0.4474(2) 0.2119(2) 0.2119(2) 0.227(5) Uani 0.50 2 d SP
C1 C 0.3728(5) 0.2500 0.2500 0.104(7) Uani 1 4 d S
C2 C 0.4220(6) 0.2500 0.2500 0.100(5) Uani 1 4 d S

loop_
_atom_site_aniso_label
_atom_site_aniso_U_11
_atom_site_aniso_U_22
_atom_site_aniso_U_33
_atom_site_aniso_U_23
_atom_site_aniso_U_13
_atom_site_aniso_U_12
Zn1 0.0625(10) 0.0625(10) 0.0625(10) -0.0015(6) 0.0015(6) 0.0015(6)
O1 0.046(5) 0.046(5) 0.046(5) 0.000 0.000 0.000
C3 0.083(12) 0.141(11) 0.141(11) -0.033(14) 0.000 0.000
O2 0.041(5) 0.150(5) 0.150(5) -0.024(6) -0.006(4) -0.006(4)
S1 0.052(4) 0.314(8) 0.314(8) -0.067(9) 0.018(3) 0.018(3)
C4 0.052(4) 0.314(8) 0.314(8) -0.067(9) 0.018(3) 0.018(3)
C1 0.018(10) 0.146(12) 0.146(12) -0.010(16) 0.000 0.000
C2 0.115(16) 0.092(8) 0.092(8) -0.023(11) 0.000 0.000

loop_
_atom_type_symbol
_atom_type_description
_atom_type_scat_dispersion_real
_atom_type_scat_dispersion_imag
_atom_type_scat_source
C C 0.0033 0.0016 'International Tables Vol C Tables 4.2.6.8 and 6.1.1.4'
H H 0.0000 0.0000 'International Tables Vol C Tables 4.2.6.8 and 6.1.1.4'
N N 0.0061 0.0033 'International Tables Vol C Tables 4.2.6.8 and 6.1.1.4'
O O 0.0106 0.0060 'International Tables Vol C Tables 4.2.6.8 and 6.1.1.4'
S S 0.1246 0.1234 'International Tables Vol C Tables 4.2.6.8 and 6.1.1.4'
Zn Zn 0.2839 1.4301 'International Tables Vol C Tables 4.2.6.8 and 6.1.1.4'

loop_
_geom_angle_atom_site_label_1
_geom_angle_atom_site_label_2
_geom_angle_atom_site_label_3
_geom_angle
_geom_angle_site_symmetry_1
_geom_angle_site_symmetry_3
O2 Zn1 O2 108.5(3) 56 79
O2 Zn1 O2 108.5(3) 56 .
O2 Zn1 O2 108.5(3) 79 .
O2 Zn1 O1 110.5(3) 56 .
O2 Zn1 O1 110.5(3) 79 .
O2 Zn1 O1 110.5(3) . .
Zn1 O1 Zn1 109.5 52 74
Zn1 O1 Zn1 109.5 52 27
Zn1 O1 Zn1 109.5 74 27
Zn1 O1 Zn1 109.5 52 .
Zn1 O1 Zn1 109.5 74 .
Zn1 O1 Zn1 109.5 27 .
C3 C3 S1 121.2(6) 121_655 .
C3 C3 C4 121.2(6) 121_655 99_655
S1 C3 C4 117.6(12) . 99_655
C3 C3 S1 121.2(6) 121_655 99_655
S1 C3 S1 117.6(12) . 99_655
C4 C3 S1 0.0(9) 99_655 99_655
C1 O2 Zn1 133.3(9) . .
C2 S1 C3 84.1(9) . .
O2 C1 O2 123.0(15) . 27
O2 C1 C2 118.5(7) . .
O2 C1 C2 118.5(7) 27 .
C1 C2 C4 115.3(6) . 27
C1 C2 S1 115.3(6) . 27
C4 C2 S1 0.0(8) 27 27
C1 C2 S1 115.3(6) . .
C4 C2 S1 129.5(12) 27 .
S1 C2 S1 129.5(12) 27 .

loop_
_geom_bond_atom_site_label_1
_geom_bond_atom_site_label_2
_geom_bond_distance
_geom_bond_site_symmetry_2
Zn1 O2 1.932(7) 56
Zn1 O2 1.932(7) 79
Zn1 O2 1.932(7) .
Zn1 O1 1.9415(19) .
O1 Zn1 1.9415(19) 52
O1 Zn1 1.9415(19) 74
O1 Zn1 1.9415(19) 27
C3 C3 1.28(3) 121_655
C3 S1 1.795(12) .
C3 C4 1.795(12) 99_655
C3 S1 1.795(12) 99_655
O2 C1 1.242(8) .
S1 C2 1.736(11) .
C1 O2 1.242(8) 27
C1 C2 1.43(2) .
C2 C4 1.736(11) 27
C2 S1 1.736(11) 27

loop_
_geom_torsion_atom_site_label_1
_geom_torsion_atom_site_label_2
_geom_torsion_atom_site_label_3
_geom_torsion_atom_site_label_4
_geom_torsion
_geom_torsion_site_symmetry_1
_geom_torsion_site_symmetry_4
O2 Zn1 O1 Zn1 120.0 56 52
O2 Zn1 O1 Zn1 0.0 79 52
O2 Zn1 O1 Zn1 -120.0 . 52
O2 Zn1 O1 Zn1 0.0 56 74
O2 Zn1 O1 Zn1 -120.0 79 74
O2 Zn1 O1 Zn1 120.0 . 74
O2 Zn1 O1 Zn1 -120.0 56 27
O2 Zn1 O1 Zn1 120.0 79 27
O2 Zn1 O1 Zn1 0.0 . 27
O2 Zn1 O2 C1 121.2(3) 56 .
O2 Zn1 O2 C1 -121.2(3) 79 .
O1 Zn1 O2 C1 0.0 . .
C3 C3 S1 C2 0.0 121_655 .
C4 C3 S1 C2 180.0 99_655 .
S1 C3 S1 C2 180.0 99_655 .
Zn1 O2 C1 O2 0.000(1) . 27
Zn1 O2 C1 C2 180.0 . .
O2 C1 C2 C4 180.0 . 27
O2 C1 C2 C4 0.0 27 27
O2 C1 C2 S1 180.0 . 27
O2 C1 C2 S1 0.0 27 27
O2 C1 C2 S1 0.0 . .
O2 C1 C2 S1 180.0 27 .
C3 S1 C2 C1 180.0 . .
C3 S1 C2 C4 0.0 . 27
C3 S1 C2 S1 0.0 . 27

loop_
_platon_squeeze_void_nr
_platon_squeeze_void_average_x
_platon_squeeze_void_average_y
_platon_squeeze_void_average_z
_platon_squeeze_void_volume
_platon_squeeze_void_count_electrons
1 -0.008 -0.018 -0.009 19884.2 391.1
